data_4310634
loop_
_publ_author_name
'Maria Vanda Marinho'
'Maria Irene Yoshida'
'Kassilio J. Guedes'
'Klaus Krambrock'
'Adailton J. Bortoluzzi'
'Manfredo H\"orner'
'Fl\'avia C. Machado'
'Wagner M. Teles'

_publ_section_title
;
 Synthesis, Crystal Structure, and Spectroscopic Characterization of
 trans-Bis[(\m-1,3-bis(4-pyridyl)propane)(\m-(3-thiopheneacetate-O))
 (3-thiopheneacetate-O)]dicopper(II), {[Cu2(O2CCH2C4H3S)4\m-(BPP)2]}n:
 From a Dinuclear Paddle-Wheel Copper(II) Unit to a 2-D Coordination
 Polymer Involving Monatomic Carboxylate Bridges
;
_journal_name_full 'Inorganic Chemistry'
_journal_page_first 1539
_journal_page_last 1544
_journal_paper_doi 10.1021/ic035251y
_journal_volume 43
_journal_year 2004
_chemical_formula_moiety 'C50 H48 Cu2 N4 O8 S4'
_chemical_formula_sum 'C50 H48 Cu2 N4 O8 S4'
_chemical_formula_weight 1088.24
_chemical_name_systematic
; 
 ? 
;
_space_group_IT_number 14
_symmetry_cell_setting monoclinic
_symmetry_space_group_name_Hall '-P 2ybc'
_symmetry_space_group_name_H-M 'P 1 21/c 1'
_atom_sites_solution_hydrogens geom
_atom_sites_solution_primary direct
_atom_sites_solution_secondary difmap
_audit_creation_method SHELXL-97
_cell_angle_alpha 90.00
_cell_angle_beta 98.733(4)
_cell_angle_gamma 90.00
_cell_formula_units_Z 2
_cell_length_a 9.4253(10)
_cell_length_b 10.9373(10)
_cell_length_c 23.6378(10)
_cell_measurement_reflns_used 25
_cell_measurement_temperature 293(2)
_cell_measurement_theta_max 25.1
_cell_measurement_theta_min 2.1
_cell_volume 2408.5(4)
_computing_cell_refinement 'CAD4 Express (Enraf Nonius, 1994)'
_computing_data_collection 'CAD4 Express (Enraf Nonius, 1994)'
_computing_data_reduction 'XCAD4 (Harms & Wocadlo, 1995)'
_computing_molecular_graphics 'Ortep-3 for Windows (Farrugia, 1997)'
_computing_structure_refinement 'SHELXL-97 (Sheldrick, 1997)'
_computing_structure_solution 'SHELXS-97 (Sheldrick, 1990)'
_diffrn_ambient_temperature 293(2)
_diffrn_measured_fraction_theta_full 0.942
_diffrn_measured_fraction_theta_max 0.942
_diffrn_measurement_device '\k-geometry diffractometer'
_diffrn_measurement_device_type 'Enraf Nonius TurboCAD4'
_diffrn_measurement_method 'non-profiled omega/2theta scans'
_diffrn_radiation_monochromator graphite
_diffrn_radiation_source 'fine-focus sealed tube'
_diffrn_radiation_type MoK\a
_diffrn_radiation_wavelength 0.71073
_diffrn_reflns_av_R_equivalents 0.0205
_diffrn_reflns_av_sigmaI/netI 0.0520
_diffrn_reflns_limit_h_max 11
_diffrn_reflns_limit_h_min -11
_diffrn_reflns_limit_k_max 0
_diffrn_reflns_limit_k_min -13
_diffrn_reflns_limit_l_max 0
_diffrn_reflns_limit_l_min -28
_diffrn_reflns_number 4380
_diffrn_reflns_theta_full 25.09
_diffrn_reflns_theta_max 25.09
_diffrn_reflns_theta_min 2.55
_diffrn_standards_decay_% <1
_diffrn_standards_interval_time 120
_diffrn_standards_number 3
_exptl_absorpt_coefficient_mu 1.115
_exptl_absorpt_correction_T_max 0.9989
_exptl_absorpt_correction_T_min 0.7471
_exptl_absorpt_correction_type psi-scan
_exptl_crystal_colour blue
_exptl_crystal_density_diffrn 1.501
_exptl_crystal_density_method 'not measured'
_exptl_crystal_description plate
_exptl_crystal_F_000 1124
_exptl_crystal_size_max 0.43
_exptl_crystal_size_mid 0.40
_exptl_crystal_size_min 0.10
_refine_diff_density_max 0.573
_refine_diff_density_min -0.483
_refine_diff_density_rms 0.064
_refine_ls_extinction_coef 0.0000(6)
_refine_ls_extinction_expression Fc^*^=kFc[1+0.001xFc^2^\l^3^/sin(2\q)]^-1/4^
_refine_ls_extinction_method SHELXL
_refine_ls_goodness_of_fit_ref 0.954
_refine_ls_hydrogen_treatment mixed
_refine_ls_matrix_type full
_refine_ls_number_parameters 307
_refine_ls_number_reflns 4269
_refine_ls_number_restraints 0
_refine_ls_restrained_S_all 0.954
_refine_ls_R_factor_all 0.0810
_refine_ls_R_factor_gt 0.0386
_refine_ls_shift/su_max 0.000
_refine_ls_shift/su_mean 0.000
_refine_ls_structure_factor_coef Fsqd
_refine_ls_weighting_details 'calc w=1/[\s^2^(Fo^2^)+(0.0887P)^2^+0.0000P] where P=(Fo^2^+2Fc^2^)/3'
_refine_ls_weighting_scheme calc
_refine_ls_wR_factor_gt 0.1092
_refine_ls_wR_factor_ref 0.1280
_reflns_number_gt 2985
_reflns_number_total 4269
_reflns_threshold_expression >2sigma(I)
_cod_data_source_file ic035251ysi20031029_063549.cif
_cod_data_source_block CTB
_cod_database_code 4310634

loop_
_symmetry_equiv_pos_as_xyz
'x, y, z'
'-x, y+1/2, -z+1/2'
'-x, -y, -z'
'x, -y-1/2, z-1/2'

loop_
_atom_site_label
_atom_site_type_symbol
_atom_site_fract_x
_atom_site_fract_y
_atom_site_fract_z
_atom_site_U_iso_or_equiv
_atom_site_adp_type
_atom_site_occupancy
_atom_site_calc_flag
_atom_site_refinement_flags
_atom_site_disorder_assembly
_atom_site_disorder_group
Cu1 Cu 0.10528(4) 0.11754(4) 0.052313(16) 0.03686(16) Uani 1 d . . .
S34 S 0.60033(14) -0.15535(12) 0.18896(6) 0.0753(4) Uani 1 d . . .
S44 S -0.47695(14) 0.46941(13) -0.08722(6) 0.0827(4) Uani 1 d . . .
O1 O 0.3129(3) 0.1250(2) 0.07561(10) 0.0413(6) Uani 1 d . . .
O2 O 0.2804(3) 0.2764(3) 0.13508(12) 0.0586(7) Uani 1 d . . .
O3 O -0.0950(3) 0.0790(2) 0.01696(10) 0.0416(6) Uani 1 d . . .
O4 O -0.1548(3) 0.2489(2) 0.05812(11) 0.0551(7) Uani 1 d . . .
N11 N 0.0839(3) 0.0327(3) 0.12678(11) 0.0364(7) Uani 1 d . . .
N21 N 0.1225(3) 0.2401(3) -0.00992(11) 0.0358(7) Uani 1 d . . .
C1 C 0.0242(4) -0.1468(3) 0.28392(14) 0.0433(9) Uani 1 d . . .
H1A H 0.1028 -0.2034 0.2951 0.052 Uiso 1 calc R . .
H1B H -0.0636 -0.1942 0.2763 0.052 Uiso 1 calc R . .
C2 C 0.0138(4) 0.5595(3) -0.16641(13) 0.0388(8) Uani 1 d . . .
H2A H -0.0203 0.6043 -0.1357 0.047 Uiso 1 calc R . .
H2B H -0.0560 0.4963 -0.1792 0.047 Uiso 1 calc R . .
C3 C 0.1563(4) 0.4998(4) -0.14351(14) 0.0433(9) Uani 1 d . . .
H3A H 0.1927 0.4586 -0.1747 0.052 Uiso 1 calc R . .
H3B H 0.2247 0.5629 -0.1291 0.052 Uiso 1 calc R . .
C4 C 0.3569(4) 0.2005(3) 0.11524(15) 0.0410(9) Uani 1 d . . .
C5 C 0.5171(4) 0.1922(4) 0.13913(17) 0.0484(9) Uani 1 d . . .
H5A H 0.5729 0.2008 0.1081 0.058 Uiso 1 calc R . .
H5B H 0.5430 0.2586 0.1659 0.058 Uiso 1 calc R . .
C6 C -0.1839(4) 0.1650(3) 0.02473(14) 0.0397(8) Uani 1 d . . .
C7 C -0.3306(4) 0.1564(4) -0.01195(15) 0.0442(9) Uani 1 d . . .
H7A H -0.3325 0.0874 -0.0378 0.053 Uiso 1 calc R . .
H7B H -0.4034 0.1432 0.0124 0.053 Uiso 1 calc R . .
C12 C -0.0305(4) 0.0557(3) 0.15271(13) 0.0372(8) Uani 1 d . . .
H12 H -0.0988 0.1112 0.1358 0.045 Uiso 1 calc R . .
C13 C -0.0510(4) 0.0013(3) 0.20273(14) 0.0404(8) Uani 1 d . . .
H13 H -0.1320 0.0205 0.2190 0.049 Uiso 1 calc R . .
C14 C 0.0479(4) -0.0827(3) 0.22977(13) 0.0342(8) Uani 1 d . . .
C15 C 0.1666(4) -0.1047(3) 0.20319(15) 0.0451(9) Uani 1 d . . .
H15 H 0.2370 -0.1591 0.2195 0.054 Uiso 1 calc R . .
C16 C 0.1810(4) -0.0460(3) 0.15253(15) 0.0442(9) Uani 1 d . . .
H16 H 0.2620 -0.0621 0.1357 0.053 Uiso 1 calc R . .
C22 C 0.1360(4) 0.3594(3) 0.00129(14) 0.0404(9) Uani 1 d . . .
H22 H 0.1371 0.3858 0.0388 0.048 Uiso 1 calc R . .
C23 C 0.1484(4) 0.4457(3) -0.04072(14) 0.0413(9) Uani 1 d . . .
H23 H 0.1581 0.5280 -0.0311 0.050 Uiso 1 calc R . .
C24 C 0.1463(3) 0.4095(3) -0.09687(13) 0.0349(8) Uani 1 d . . .
C25 C 0.1328(4) 0.2850(3) -0.10776(14) 0.0439(9) Uani 1 d . . .
H25 H 0.1315 0.2560 -0.1448 0.053 Uiso 1 calc R . .
C26 C 0.1215(4) 0.2043(3) -0.06405(14) 0.0420(9) Uani 1 d . . .
H26 H 0.1128 0.1214 -0.0725 0.050 Uiso 1 calc R . .
C31 C 0.5517(4) 0.0724(4) 0.16880(15) 0.0430(9) Uani 1 d . . .
C32 C 0.5617(4) 0.0540(4) 0.22900(17) 0.0577(11) Uani 1 d . . .
H32 H 0.5526 0.1168 0.2547 0.069 Uiso 1 calc R . .
C33 C 0.5868(4) -0.0685(4) 0.24561(15) 0.0468(9) Uani 1 d . . .
H33 H 0.5947 -0.0970 0.2830 0.056 Uiso 1 calc R . .
C35 C 0.5725(4) -0.0346(4) 0.14203(16) 0.0511(10) Uani 1 d . . .
H35 H 0.5718 -0.0417 0.1028 0.061 Uiso 1 calc R . .
C41 C -0.3628(4) 0.2710(3) -0.04558(14) 0.0413(9) Uani 1 d . . .
C42 C -0.2699(4) 0.3239(4) -0.08162(16) 0.0508(10) Uani 1 d . . .
H42 H -0.1834 0.2886 -0.0872 0.061 Uiso 1 calc R . .
C43 C -0.3189(4) 0.4293(4) -0.10658(17) 0.0564(11) Uani 1 d . . .
H43 H -0.2714 0.4742 -0.1314 0.068 Uiso 1 calc R . .
C45 C -0.4790(4) 0.3426(4) -0.04545(19) 0.0624(12) Uani 1 d . . .
H45 H -0.5527 0.3247 -0.0247 0.075 Uiso 1 calc R . .

loop_
_atom_site_aniso_label
_atom_site_aniso_U_11
_atom_site_aniso_U_22
_atom_site_aniso_U_33
_atom_site_aniso_U_23
_atom_site_aniso_U_13
_atom_site_aniso_U_12
Cu1 0.0390(3) 0.0411(3) 0.0293(2) 0.00705(18) 0.00157(17) 0.0029(2)
S34 0.0691(8) 0.0639(8) 0.0903(9) 0.0050(7) 0.0033(7) 0.0062(6)
S44 0.0618(8) 0.0762(9) 0.1076(11) 0.0311(8) 0.0047(7) 0.0274(7)
O1 0.0431(14) 0.0462(15) 0.0330(13) -0.0007(11) 0.0006(10) 0.0026(12)
O2 0.0592(17) 0.0547(18) 0.0597(17) -0.0108(14) 0.0018(14) 0.0142(15)
O3 0.0415(14) 0.0411(14) 0.0417(13) 0.0041(11) 0.0046(11) 0.0051(12)
O4 0.0697(19) 0.0420(16) 0.0462(15) -0.0096(13) -0.0150(13) 0.0071(13)
N11 0.0417(16) 0.0384(17) 0.0277(14) 0.0007(12) 0.0011(12) 0.0015(13)
N21 0.0393(16) 0.0343(17) 0.0330(15) 0.0036(12) 0.0029(12) 0.0008(13)
C1 0.060(2) 0.040(2) 0.0285(18) -0.0011(15) 0.0018(16) -0.0099(18)
C2 0.044(2) 0.046(2) 0.0270(17) -0.0053(15) 0.0063(15) 0.0042(17)
C3 0.044(2) 0.053(2) 0.0341(18) 0.0073(17) 0.0082(15) 0.0068(18)
C4 0.046(2) 0.040(2) 0.0351(19) 0.0086(17) 0.0021(16) 0.0003(18)
C5 0.044(2) 0.050(2) 0.049(2) 0.0022(18) 0.0008(17) 0.0007(19)
C6 0.046(2) 0.039(2) 0.0334(18) 0.0057(16) 0.0026(16) 0.0053(18)
C7 0.042(2) 0.049(2) 0.041(2) -0.0050(17) 0.0028(16) 0.0035(17)
C12 0.042(2) 0.039(2) 0.0295(17) -0.0012(15) 0.0026(15) 0.0068(16)
C13 0.042(2) 0.047(2) 0.0334(18) -0.0043(16) 0.0087(15) 0.0042(17)
C14 0.046(2) 0.0319(18) 0.0234(16) -0.0033(13) 0.0021(14) -0.0074(15)
C15 0.049(2) 0.045(2) 0.039(2) 0.0074(17) 0.0002(16) 0.0082(18)
C16 0.043(2) 0.051(2) 0.039(2) 0.0066(17) 0.0093(16) 0.0076(18)
C22 0.055(2) 0.039(2) 0.0268(17) -0.0011(14) 0.0064(15) 0.0045(17)
C23 0.057(2) 0.0302(19) 0.0368(19) 0.0000(15) 0.0079(17) 0.0068(17)
C24 0.0300(17) 0.043(2) 0.0316(17) 0.0051(15) 0.0041(14) 0.0036(15)
C25 0.056(2) 0.046(2) 0.0291(18) -0.0073(16) 0.0057(16) -0.0009(18)
C26 0.057(2) 0.035(2) 0.0333(19) -0.0061(15) 0.0040(16) -0.0033(18)
C31 0.0357(19) 0.052(2) 0.039(2) -0.0030(17) -0.0019(15) 0.0009(17)
C32 0.053(2) 0.078(3) 0.041(2) -0.004(2) 0.0055(18) 0.004(2)
C33 0.042(2) 0.063(3) 0.0335(19) 0.0206(18) 0.0005(16) 0.0028(19)
C35 0.046(2) 0.063(3) 0.042(2) -0.0023(19) -0.0012(17) 0.005(2)
C41 0.040(2) 0.046(2) 0.0361(19) -0.0061(16) -0.0015(15) 0.0050(17)
C42 0.046(2) 0.062(3) 0.045(2) 0.000(2) 0.0083(17) 0.008(2)
C43 0.057(3) 0.064(3) 0.046(2) 0.005(2) 0.0011(19) 0.001(2)
C45 0.042(2) 0.071(3) 0.074(3) 0.014(2) 0.010(2) 0.017(2)

loop_
_atom_type_symbol
_atom_type_description
_atom_type_scat_dispersion_real
_atom_type_scat_dispersion_imag
_atom_type_scat_source
C C 0.0033 0.0016 'International Tables Vol C Tables 4.2.6.8 and 6.1.1.4'
H H 0.0000 0.0000 'International Tables Vol C Tables 4.2.6.8 and 6.1.1.4'
Cu Cu 0.3201 1.2651 'International Tables Vol C Tables 4.2.6.8 and 6.1.1.4'
N N 0.0061 0.0033 'International Tables Vol C Tables 4.2.6.8 and 6.1.1.4'
O O 0.0106 0.0060 'International Tables Vol C Tables 4.2.6.8 and 6.1.1.4'
S S 0.1246 0.1234 'International Tables Vol C Tables 4.2.6.8 and 6.1.1.4'

loop_
_geom_angle_atom_site_label_1
_geom_angle_atom_site_label_2
_geom_angle_atom_site_label_3
_geom_angle
_geom_angle_site_symmetry_1
_geom_angle_site_symmetry_3
_geom_angle_publ_flag
O1 Cu1 O3 166.77(10) . . ?
O1 Cu1 N21 89.42(10) . . ?
O3 Cu1 N21 90.62(10) . . ?
O1 Cu1 N11 90.11(10) . . ?
O3 Cu1 N11 93.13(10) . . ?
N21 Cu1 N11 165.53(11) . . ?
O1 Cu1 O3 98.44(9) . 3 ?
O3 Cu1 O3 68.38(10) . 3 ?
N21 Cu1 O3 94.96(9) . 3 ?
N11 Cu1 O3 99.41(9) . 3 ?
O1 Cu1 Cu1 126.79(7) . 3 ?
O3 Cu1 Cu1 40.02(7) . 3 ?
N21 Cu1 Cu1 93.75(8) . 3 ?
N11 Cu1 Cu1 98.10(8) . 3 ?
O3 Cu1 Cu1 28.36(5) 3 3 ?
O1 Cu1 Cu1 82.18(7) . 4_566 ?
O3 Cu1 Cu1 108.57(7) . 4_566 ?
N21 Cu1 Cu1 124.23(8) . 4_566 ?
N11 Cu1 Cu1 41.48(8) . 4_566 ?
O3 Cu1 Cu1 140.78(5) 3 4_566 ?
Cu1 Cu1 Cu1 134.318(13) 3 4_566 ?
C33 S34 C35 93.32(19) . . ?
C43 S44 C45 91.9(2) . . ?
C4 O1 Cu1 115.8(2) . . ?
C6 O3 Cu1 112.4(2) . . ?
C16 N11 C12 117.1(3) . . ?
C16 N11 Cu1 122.7(2) . . ?
C12 N11 Cu1 120.2(2) . . ?
C16 N11 N21 79.34(19) . 4_566 ?
C12 N11 N21 54.88(17) . 4_566 ?
Cu1 N11 N21 135.71(10) . 4_566 ?
C22 N21 C26 117.6(3) . . ?
C22 N21 Cu1 121.4(2) . . ?
C26 N21 Cu1 121.0(2) . . ?
C14 C1 C2 113.4(3) . 4_566 ?
C14 C1 H1A 108.9 . . ?
C2 C1 H1A 108.9 4_566 . ?
C14 C1 H1B 108.9 . . ?
C2 C1 H1B 108.9 4_566 . ?
H1A C1 H1B 107.7 . . ?
C3 C2 C1 112.7(3) . 4_565 ?
C3 C2 H2A 109.0 . . ?
C1 C2 H2A 109.0 4_565 . ?
C3 C2 H2B 109.0 . . ?
C1 C2 H2B 109.0 4_565 . ?
H2A C2 H2B 107.8 . . ?
C24 C3 C2 113.3(3) . . ?
C24 C3 H3A 108.9 . . ?
C2 C3 H3A 108.9 . . ?
C24 C3 H3B 108.9 . . ?
C2 C3 H3B 108.9 . . ?
H3A C3 H3B 107.7 . . ?
O2 C4 O1 124.9(3) . . ?
O2 C4 C5 119.9(3) . . ?
O1 C4 C5 115.2(3) . . ?
C31 C5 C4 110.9(3) . . ?
C31 C5 H5A 109.5 . . ?
C4 C5 H5A 109.5 . . ?
C31 C5 H5B 109.5 . . ?
C4 C5 H5B 109.5 . . ?
H5A C5 H5B 108.1 . . ?
O4 C6 O3 123.8(3) . . ?
O4 C6 C7 120.9(3) . . ?
O3 C6 C7 115.3(3) . . ?
C41 C7 C6 110.2(3) . . ?
C41 C7 H7A 109.6 . . ?
C6 C7 H7A 109.6 . . ?
C41 C7 H7B 109.6 . . ?
C6 C7 H7B 109.6 . . ?
H7A C7 H7B 108.1 . . ?
N11 C12 C13 122.9(3) . . ?
N11 C12 H12 118.5 . . ?
C13 C12 H12 118.5 . . ?
C12 C13 C14 120.8(3) . . ?
C12 C13 H13 119.6 . . ?
C14 C13 H13 119.6 . . ?
C15 C14 C13 115.9(3) . . ?
C15 C14 C1 122.6(3) . . ?
C13 C14 C1 121.5(3) . . ?
C14 C15 C16 120.3(3) . . ?
C14 C15 H15 119.8 . . ?
C16 C15 H15 119.8 . . ?
N11 C16 C15 122.9(3) . . ?
N11 C16 H16 118.5 . . ?
C15 C16 H16 118.5 . . ?
N21 C22 C23 122.6(3) . . ?
N21 C22 H22 118.7 . . ?
C23 C22 H22 118.7 . . ?
C24 C23 C22 120.1(3) . . ?
C24 C23 H23 119.9 . . ?
C22 C23 H23 119.9 . . ?
C25 C24 C23 116.5(3) . . ?
C25 C24 C3 121.7(3) . . ?
C23 C24 C3 121.7(3) . . ?
C26 C25 C24 120.4(3) . . ?
C26 C25 H25 119.8 . . ?
C24 C25 H25 119.8 . . ?
N21 C26 C25 122.8(3) . . ?
N21 C26 H26 118.6 . . ?
C25 C26 H26 118.6 . . ?
C35 C31 C32 110.5(4) . . ?
C35 C31 C5 124.9(3) . . ?
C32 C31 C5 124.6(4) . . ?
C33 C32 C31 113.3(4) . . ?
C33 C32 H32 123.3 . . ?
C31 C32 H32 123.3 . . ?
C32 C33 S34 110.5(3) . . ?
C32 C33 H33 124.8 . . ?
S34 C33 H33 124.8 . . ?
C31 C35 S34 112.3(3) . . ?
C31 C35 H35 123.8 . . ?
S34 C35 H35 123.8 . . ?
C45 C41 C42 109.7(4) . . ?
C45 C41 C7 126.0(4) . . ?
C42 C41 C7 124.3(3) . . ?
C43 C42 C41 114.0(4) . . ?
C43 C42 H42 123.0 . . ?
C41 C42 H42 123.0 . . ?
C42 C43 S44 111.3(3) . . ?
C42 C43 H43 124.3 . . ?
S44 C43 H43 124.3 . . ?
C41 C45 S44 113.0(3) . . ?
C41 C45 H45 123.5 . . ?
S44 C45 H45 123.5 . . ?

loop_
_geom_bond_atom_site_label_1
_geom_bond_atom_site_label_2
_geom_bond_distance
_geom_bond_site_symmetry_2
_geom_bond_publ_flag
Cu1 O1 1.953(2) . ?
Cu1 O3 1.990(2) . ?
Cu1 N21 2.015(3) . ?
Cu1 N11 2.027(3) . ?
Cu1 O3 2.695(3) 3 ?
Cu1 Cu1 3.8955(9) 3 ?
Cu1 Cu1 12.1689(5) 4_566 ?
S34 C33 1.662(4) . ?
S34 C35 1.719(4) . ?
S44 C43 1.682(4) . ?
S44 C45 1.704(5) . ?
O1 C4 1.270(4) . ?
O2 C4 1.238(4) . ?
O3 C6 1.291(4) . ?
O4 C6 1.214(4) . ?
N11 C16 1.334(4) . ?
N11 C12 1.342(4) . ?
N11 N21 8.894(4) 4_566 ?
N21 C22 1.333(4) . ?
N21 C26 1.337(4) . ?
C1 C14 1.506(4) . ?
C1 C2 1.528(5) 4_566 ?
C1 H1A 0.9700 . ?
C1 H1B 0.9700 . ?
C2 C3 1.518(5) . ?
C2 C1 1.528(5) 4_565 ?
C2 H2A 0.9700 . ?
C2 H2B 0.9700 . ?
C3 C24 1.494(5) . ?
C3 H3A 0.9700 . ?
C3 H3B 0.9700 . ?
C4 C5 1.532(5) . ?
C5 C31 1.499(5) . ?
C5 H5A 0.9700 . ?
C5 H5B 0.9700 . ?
C6 C7 1.519(5) . ?
C7 C41 1.491(5) . ?
C7 H7A 0.9700 . ?
C7 H7B 0.9700 . ?
C12 C13 1.364(5) . ?
C12 H12 0.9300 . ?
C13 C14 1.393(5) . ?
C13 H13 0.9300 . ?
C14 C15 1.385(5) . ?
C15 C16 1.383(5) . ?
C15 H15 0.9300 . ?
C16 H16 0.9300 . ?
C22 C23 1.388(5) . ?
C22 H22 0.9300 . ?
C23 C24 1.382(4) . ?
C23 H23 0.9300 . ?
C24 C25 1.388(5) . ?
C25 C26 1.375(5) . ?
C25 H25 0.9300 . ?
C26 H26 0.9300 . ?
C31 C35 1.358(5) . ?
C31 C32 1.426(5) . ?
C32 C33 1.406(6) . ?
C32 H32 0.9300 . ?
C33 H33 0.9300 . ?
C35 H35 0.9300 . ?
C41 C45 1.347(5) . ?
C41 C42 1.433(5) . ?
C42 C43 1.343(6) . ?
C42 H42 0.9300 . ?
C43 H43 0.9300 . ?
C45 H45 0.9300 . ?

loop_
_geom_torsion_atom_site_label_1
_geom_torsion_atom_site_label_2
_geom_torsion_atom_site_label_3
_geom_torsion_atom_site_label_4
_geom_torsion
_geom_torsion_site_symmetry_1
_geom_torsion_site_symmetry_2
_geom_torsion_site_symmetry_3
_geom_torsion_site_symmetry_4
_geom_torsion_publ_flag
O3 Cu1 O1 C4 -176.2(4) . . . . ?
N21 Cu1 O1 C4 93.6(2) . . . . ?
N11 Cu1 O1 C4 -71.9(2) . . . . ?
O3 Cu1 O1 C4 -171.4(2) 3 . . . ?
Cu1 Cu1 O1 C4 -172.1(2) 3 . . . ?
Cu1 Cu1 O1 C4 -31.1(2) 4_566 . . . ?
O1 Cu1 O3 C6 -163.8(4) . . . . ?
N21 Cu1 O3 C6 -73.7(2) . . . . ?
N11 Cu1 O3 C6 92.3(2) . . . . ?
O3 Cu1 O3 C6 -168.8(3) 3 . . . ?
Cu1 Cu1 O3 C6 -168.8(3) 3 . . . ?
Cu1 Cu1 O3 C6 52.9(2) 4_566 . . . ?
O1 Cu1 N11 C16 -34.8(3) . . . . ?
O3 Cu1 N11 C16 132.4(3) . . . . ?
N21 Cu1 N11 C16 -122.8(5) . . . . ?
O3 Cu1 N11 C16 63.8(3) 3 . . . ?
Cu1 Cu1 N11 C16 92.5(3) 3 . . . ?
Cu1 Cu1 N11 C16 -112.8(3) 4_566 . . . ?
O1 Cu1 N11 C12 144.4(3) . . . . ?
O3 Cu1 N11 C12 -48.4(3) . . . . ?
N21 Cu1 N11 C12 56.3(6) . . . . ?
O3 Cu1 N11 C12 -117.0(3) 3 . . . ?
Cu1 Cu1 N11 C12 -88.4(3) 3 . . . ?
Cu1 Cu1 N11 C12 66.4(2) 4_566 . . . ?
O1 Cu1 N11 N21 75.27(13) . . . 4_566 ?
O3 Cu1 N11 N21 -117.57(13) . . . 4_566 ?
N21 Cu1 N11 N21 -12.8(5) . . . 4_566 ?
O3 Cu1 N11 N21 173.84(11) 3 . . 4_566 ?
Cu1 Cu1 N11 N21 -157.50(10) 3 . . 4_566 ?
Cu1 Cu1 N11 N21 -2.76(3) 4_566 . . 4_566 ?
O1 Cu1 N21 C22 -79.7(3) . . . . ?
O3 Cu1 N21 C22 113.6(3) . . . . ?
N11 Cu1 N21 C22 8.5(6) . . . . ?
O3 Cu1 N21 C22 -178.1(3) 3 . . . ?
Cu1 Cu1 N21 C22 153.5(3) 3 . . . ?
Cu1 Cu1 N21 C22 0.5(3) 4_566 . . . ?
O1 Cu1 N21 C26 100.0(3) . . . . ?
O3 Cu1 N21 C26 -66.8(3) . . . . ?
N11 Cu1 N21 C26 -171.9(4) . . . . ?
O3 Cu1 N21 C26 1.5(3) 3 . . . ?
Cu1 Cu1 N21 C26 -26.9(3) 3 . . . ?
Cu1 Cu1 N21 C26 -179.9(2) 4_566 . . . ?
C1 C2 C3 C24 -177.1(3) 4_565 . . . ?
Cu1 O1 C4 O2 -8.0(5) . . . . ?
Cu1 O1 C4 C5 171.4(2) . . . . ?
O2 C4 C5 C31 114.0(4) . . . . ?
O1 C4 C5 C31 -65.4(4) . . . . ?
Cu1 O3 C6 O4 -12.5(4) . . . . ?
Cu1 O3 C6 C7 166.6(2) . . . . ?
O4 C6 C7 C41 55.2(5) . . . . ?
O3 C6 C7 C41 -123.9(3) . . . . ?
C16 N11 C12 C13 -1.0(5) . . . . ?
Cu1 N11 C12 C13 179.8(3) . . . . ?
N21 N11 C12 C13 -53.1(3) 4_566 . . . ?
N11 C12 C13 C14 -0.1(5) . . . . ?
C12 C13 C14 C15 1.0(5) . . . . ?
C12 C13 C14 C1 -177.9(3) . . . . ?
C2 C1 C14 C15 120.6(4) 4_566 . . . ?
C2 C1 C14 C13 -60.6(4) 4_566 . . . ?
C13 C14 C15 C16 -0.8(5) . . . . ?
C1 C14 C15 C16 178.0(3) . . . . ?
C12 N11 C16 C15 1.2(5) . . . . ?
Cu1 N11 C16 C15 -179.6(3) . . . . ?
N21 N11 C16 C15 42.2(3) 4_566 . . . ?
C14 C15 C16 N11 -0.3(6) . . . . ?
C26 N21 C22 C23 0.2(5) . . . . ?
Cu1 N21 C22 C23 179.8(3) . . . . ?
N21 C22 C23 C24 0.4(5) . . . . ?
C22 C23 C24 C25 -0.6(5) . . . . ?
C22 C23 C24 C3 178.7(3) . . . . ?
C2 C3 C24 C25 97.1(4) . . . . ?
C2 C3 C24 C23 -82.2(4) . . . . ?
C23 C24 C25 C26 0.4(5) . . . . ?
C3 C24 C25 C26 -179.0(3) . . . . ?
C22 N21 C26 C25 -0.4(5) . . . . ?
Cu1 N21 C26 C25 179.9(3) . . . . ?
C24 C25 C26 N21 0.1(6) . . . . ?
C4 C5 C31 C35 80.9(5) . . . . ?
C4 C5 C31 C32 -96.4(4) . . . . ?
C35 C31 C32 C33 -1.4(5) . . . . ?
C5 C31 C32 C33 176.3(3) . . . . ?
C31 C32 C33 S34 1.1(4) . . . . ?
C35 S34 C33 C32 -0.4(3) . . . . ?
C32 C31 C35 S34 1.1(4) . . . . ?
C5 C31 C35 S34 -176.6(3) . . . . ?
C33 S34 C35 C31 -0.4(3) . . . . ?
C6 C7 C41 C45 -124.4(4) . . . . ?
C6 C7 C41 C42 53.0(5) . . . . ?
C45 C41 C42 C43 -0.4(5) . . . . ?
C7 C41 C42 C43 -178.2(3) . . . . ?
C41 C42 C43 S44 0.6(5) . . . . ?
C45 S44 C43 C42 -0.5(3) . . . . ?
C42 C41 C45 S44 0.0(5) . . . . ?
C7 C41 C45 S44 177.8(3) . . . . ?
C43 S44 C45 C41 0.3(4) . . . . ?
